data_1559436
loop_
_publ_author_name
'Du, Cheng'
'Chu, Hongling'
'Xiao, Zefan'
'Zhong, Liu'
'Zhou, Yusheng'
'Qin, Wei'
'Liang, Guodong'
'Gao, Haiyang'

_publ_section_title
;
 Alternating Vinylarene--Carbon Monoxide Copolymers: Simple and Efficient
 Nonconjugated Luminescent Macromolecules
;
_journal_name_full Macromolecules
_journal_paper_doi 10.1021/acs.macromol.0c01792
_journal_year 2020
_chemical_formula_moiety 'C17 H18 O'
_chemical_formula_sum 'C17 H18 O'
_chemical_formula_weight 238.31
_chemical_name_systematic b-model-Ph
_space_group_crystal_system triclinic
_space_group_IT_number 2
_space_group_name_Hall '-P 1'
_space_group_name_H-M_alt 'P -1'
_atom_sites_solution_hydrogens geom
_atom_sites_solution_primary dual
_audit_creation_date 2019-11-27
_audit_creation_method
;
Olex2 1.2
(compiled 2018.05.29 svn.r3508 for OlexSys, GUI svn.r5506)
;
_cell_angle_alpha 92.978(2)
_cell_angle_beta 92.413(2)
_cell_angle_gamma 91.372(2)
_cell_formula_units_Z 2
_cell_length_a 5.8147(2)
_cell_length_b 10.0058(4)
_cell_length_c 11.3922(5)
_cell_measurement_reflns_used 5441
_cell_measurement_temperature 150(2)
_cell_measurement_theta_max 53.883
_cell_measurement_theta_min 3.850
_cell_volume 661.10(5)
_computing_cell_refinement 'SAINT V8.40A (?, 2016)'
_computing_data_reduction 'SAINT V8.40A (?, 2016)'
_computing_molecular_graphics 'Olex2 (Dolomanov et al., 2009)'
_computing_publication_material 'Olex2 (Dolomanov et al., 2009)'
_computing_structure_refinement 'ShelXL (Sheldrick, 2015)'
_computing_structure_solution 'ShelXT (Sheldrick, 2015)'
_diffrn_ambient_temperature 150.0
_diffrn_measured_fraction_theta_full 0.981
_diffrn_measured_fraction_theta_max 0.979
_diffrn_measurement_device_type Agilent
_diffrn_radiation_type GaK\a
_diffrn_radiation_wavelength 1.34138
_diffrn_reflns_av_R_equivalents 0.0263
_diffrn_reflns_av_unetI/netI 0.0225
_diffrn_reflns_Laue_measured_fraction_full 0.981
_diffrn_reflns_Laue_measured_fraction_max 0.979
_diffrn_reflns_limit_h_max 6
_diffrn_reflns_limit_h_min -6
_diffrn_reflns_limit_k_max 12
_diffrn_reflns_limit_k_min -11
_diffrn_reflns_limit_l_max 13
_diffrn_reflns_limit_l_min -13
_diffrn_reflns_number 10453
_diffrn_reflns_point_group_measured_fraction_full 0.981
_diffrn_reflns_point_group_measured_fraction_max 0.979
_diffrn_reflns_theta_full 53.594
_diffrn_reflns_theta_max 53.893
_diffrn_reflns_theta_min 3.383
_exptl_absorpt_coefficient_mu 0.359
_exptl_absorpt_correction_T_max 0.7506
_exptl_absorpt_correction_T_min 0.6605
_exptl_absorpt_correction_type multi-scan
_exptl_absorpt_process_details
;
SADABS-2016/2 (Bruker,2016/2) was used for absorption correction.
wR2(int) was 0.1092 before and 0.0402 after correction.
The Ratio of minimum to maximum transmission is 0.8800.
The \l/2 correction factor is Not present.
;
_exptl_crystal_colour clear
_exptl_crystal_colour_lustre clear
_exptl_crystal_density_diffrn 1.197
_exptl_crystal_description needle
_exptl_crystal_F_000 256
_exptl_crystal_size_max 0.4
_exptl_crystal_size_mid 0.1
_exptl_crystal_size_min 0.1
_refine_diff_density_max 0.487
_refine_diff_density_min -0.240
_refine_diff_density_rms 0.045
_refine_ls_extinction_method none
_refine_ls_goodness_of_fit_ref 1.070
_refine_ls_hydrogen_treatment constr
_refine_ls_matrix_type full
_refine_ls_number_parameters 165
_refine_ls_number_reflns 2346
_refine_ls_number_restraints 0
_refine_ls_restrained_S_all 1.070
_refine_ls_R_factor_all 0.0605
_refine_ls_R_factor_gt 0.0516
_refine_ls_shift/su_max 0.000
_refine_ls_shift/su_mean 0.000
_refine_ls_structure_factor_coef Fsqd
_refine_ls_weighting_details 'w=1/[\s^2^(Fo^2^)+(0.0608P)^2^+0.3601P] where P=(Fo^2^+2Fc^2^)/3'
_refine_ls_weighting_scheme calc
_refine_ls_wR_factor_gt 0.1299
_refine_ls_wR_factor_ref 0.1359
_reflns_Friedel_coverage 0.000
_reflns_number_gt 1985
_reflns_number_total 2346
_reflns_threshold_expression 'I > 2\s(I)'
_cod_data_source_file ma0c01792_si_002.cif
_cod_data_source_block b19112704a1338_0m
_cod_database_code 1559436
_shelx_shelxl_version_number 2014/7
_shelx_space_group_comment
;
The symmetry employed for this shelxl refinement is uniquely defined
by the following loop, which should always be used as a source of
symmetry information in preference to the above space-group names.
They are only intended as comments.
;
_shelx_estimated_absorpt_t_max 0.965
_shelx_estimated_absorpt_t_min 0.870
_olex2_refinement_description
;
1. Fixed Uiso
 At 1.2 times of:
  All C(H) groups, All C(H,H) groups
 At 1.5 times of:
  All C(H,H,H) groups
2.a Ternary CH refined with riding coordinates:
 C00G(H00G)
2.b Secondary CH2 refined with riding coordinates:
 C00F(H00A,H00C)
2.c Aromatic/amide H refined with riding coordinates:
 C003(H003), C005(H005), C006(H006), C007(H007), C008(H008), C009(H009),
 C00B(H00B), C00D(H00D), C00E(H00E)
2.d Idealised Me refined as rotating group:
 C00H(H00F,H00H,H00I), C00I(H00J,H00K,H00L)
;
_olex2_submission_original_sample_id B19112704A1338
_olex2_submission_special_instructions 'No special instructions were received'

loop_
_space_group_symop_operation_xyz
'x, y, z'
'-x, -y, -z'

loop_
_atom_site_label
_atom_site_type_symbol
_atom_site_fract_x
_atom_site_fract_y
_atom_site_fract_z
_atom_site_U_iso_or_equiv
_atom_site_adp_type
_atom_site_occupancy
_atom_site_site_symmetry_order
_atom_site_calc_flag
_atom_site_refinement_flags_posn
_atom_site_refinement_flags_adp
_atom_site_refinement_flags_occupancy
_atom_site_disorder_assembly
_atom_site_disorder_group
O001 O 0.6432(2) 0.89743(15) 0.15167(13) 0.0480(4) Uani 1 1 d . . . . .
C002 C 0.2279(3) 0.35677(16) 0.39559(14) 0.0276(4) Uani 1 1 d . . . . .
C003 C 0.0585(3) 0.54894(17) 0.29339(15) 0.0302(4) Uani 1 1 d . . . . .
H003 H -0.0693 0.5441 0.3424 0.036 Uiso 1 1 calc R . . . .
C004 C 0.2378(3) 0.46022(16) 0.30699(14) 0.0275(4) Uani 1 1 d . . . . .
C005 C 0.4241(3) 0.47227(17) 0.23466(15) 0.0306(4) Uani 1 1 d . . . . .
H005 H 0.5498 0.4142 0.2433 0.037 Uiso 1 1 calc R . . . .
C006 C 0.4173(3) 0.33320(17) 0.47077(15) 0.0310(4) Uani 1 1 d . . . . .
H006 H 0.5573 0.3826 0.4641 0.037 Uiso 1 1 calc R . . . .
C007 C 0.0265(3) 0.28027(17) 0.40605(16) 0.0317(4) Uani 1 1 d . . . . .
H007 H -0.1040 0.2944 0.3557 0.038 Uiso 1 1 calc R . . . .
C008 C 0.4294(3) 0.56719(18) 0.15054(15) 0.0328(4) Uani 1 1 d . . . . .
H008 H 0.5583 0.5728 0.1023 0.039 Uiso 1 1 calc R . . . .
C009 C 0.0643(3) 0.64408(17) 0.20928(16) 0.0329(4) Uani 1 1 d . . . . .
H009 H -0.0598 0.7035 0.2015 0.039 Uiso 1 1 calc R . . . .
C00A C 0.4588(3) 0.94822(18) 0.16055(16) 0.0336(4) Uani 1 1 d . . . . .
C00B C 0.4029(3) 0.23843(18) 0.55500(16) 0.0357(4) Uani 1 1 d . . . . .
H00B H 0.5317 0.2247 0.6066 0.043 Uiso 1 1 calc R . . . .
C00C C 0.2497(3) 0.65426(17) 0.13558(15) 0.0319(4) Uani 1 1 d . . . . .
C00D C 0.2012(3) 0.16362(18) 0.56415(17) 0.0376(5) Uani 1 1 d . . . . .
H00D H 0.1915 0.0987 0.6218 0.045 Uiso 1 1 calc R . . . .
C00E C 0.0145(3) 0.18416(18) 0.48878(17) 0.0362(4) Uani 1 1 d . . . . .
H00E H -0.1230 0.1320 0.4938 0.043 Uiso 1 1 calc R . . . .
C00F C 0.2448(3) 0.89825(19) 0.09216(17) 0.0385(5) Uani 1 1 d . . . . .
H00A H 0.2149 0.9582 0.0271 0.046 Uiso 1 1 calc R . . . .
H00C H 0.1134 0.9048 0.1445 0.046 Uiso 1 1 calc R . . . .
C00G C 0.2518(3) 0.75528(19) 0.04057(16) 0.0376(5) Uani 1 1 d . . . . .
H00G H 0.4003 0.7460 0.0001 0.045 Uiso 1 1 calc R . . . .
C00H C 0.0576(4) 0.7251(2) -0.05164(17) 0.0450(5) Uani 1 1 d . . . . .
H00F H 0.0691 0.6329 -0.0841 0.068 Uiso 1 1 calc GR . . . .
H00H H 0.0699 0.7872 -0.1149 0.068 Uiso 1 1 calc GR . . . .
H00I H -0.0910 0.7356 -0.0152 0.068 Uiso 1 1 calc GR . . . .
C00I C 0.4352(4) 1.0717(2) 0.2396(2) 0.0601(6) Uani 1 1 d . . . . .
H00J H 0.3420 1.0500 0.3061 0.090 Uiso 1 1 calc GR . . . .
H00K H 0.3599 1.1410 0.1952 0.090 Uiso 1 1 calc GR . . . .
H00L H 0.5881 1.1045 0.2690 0.090 Uiso 1 1 calc GR . . . .

loop_
_atom_site_aniso_label
_atom_site_aniso_U_11
_atom_site_aniso_U_22
_atom_site_aniso_U_33
_atom_site_aniso_U_23
_atom_site_aniso_U_13
_atom_site_aniso_U_12
O001 0.0369(8) 0.0518(9) 0.0560(9) 0.0071(7) 0.0014(6) 0.0077(6)
C002 0.0305(9) 0.0239(8) 0.0277(9) -0.0039(7) -0.0001(7) 0.0023(7)
C003 0.0291(9) 0.0298(9) 0.0313(9) -0.0019(7) -0.0014(7) 0.0014(7)
C004 0.0298(9) 0.0245(8) 0.0270(8) -0.0024(7) -0.0049(7) -0.0011(7)
C005 0.0286(9) 0.0306(9) 0.0320(9) -0.0020(7) -0.0036(7) 0.0024(7)
C006 0.0314(9) 0.0273(9) 0.0335(9) -0.0022(7) -0.0031(7) 0.0021(7)
C007 0.0300(9) 0.0307(9) 0.0339(9) -0.0012(7) -0.0016(7) 0.0015(7)
C008 0.0327(9) 0.0354(10) 0.0298(9) -0.0019(7) 0.0010(7) -0.0025(7)
C009 0.0351(10) 0.0283(9) 0.0343(9) -0.0015(7) -0.0074(8) 0.0046(7)
C00A 0.0371(10) 0.0311(9) 0.0333(9) 0.0085(7) 0.0014(8) 0.0014(8)
C00B 0.0403(10) 0.0328(10) 0.0334(10) 0.0000(8) -0.0060(8) 0.0071(8)
C00C 0.0381(10) 0.0300(9) 0.0265(9) -0.0020(7) -0.0058(7) -0.0040(7)
C00D 0.0495(11) 0.0284(9) 0.0354(10) 0.0035(8) 0.0029(8) 0.0046(8)
C00E 0.0385(10) 0.0302(9) 0.0400(10) 0.0008(8) 0.0039(8) -0.0021(8)
C00F 0.0404(11) 0.0373(10) 0.0386(10) 0.0083(8) -0.0009(8) 0.0041(8)
C00G 0.0462(11) 0.0362(10) 0.0300(9) 0.0025(8) -0.0040(8) 0.0000(8)
C00H 0.0529(12) 0.0497(12) 0.0316(10) 0.0037(9) -0.0105(9) -0.0006(10)
C00I 0.0646(15) 0.0485(13) 0.0652(15) -0.0115(11) -0.0091(12) 0.0095(11)

loop_
_atom_type_symbol
_atom_type_description
_atom_type_scat_dispersion_real
_atom_type_scat_dispersion_imag
_atom_type_scat_source
C C 0.0148 0.0070 'International Tables Vol C Tables 4.2.6.8 and 6.1.1.4'
H H 0.0000 0.0000 'International Tables Vol C Tables 4.2.6.8 and 6.1.1.4'
O O 0.0412 0.0250 'International Tables Vol C Tables 4.2.6.8 and 6.1.1.4'

loop_
_geom_angle_atom_site_label_1
_geom_angle_atom_site_label_2
_geom_angle_atom_site_label_3
_geom_angle
_geom_angle_site_symmetry_1
_geom_angle_site_symmetry_3
_geom_angle_publ_flag
C006 C002 C004 121.53(15) . . ?
C007 C002 C004 120.32(15) . . ?
C007 C002 C006 118.15(16) . . ?
C004 C003 H003 119.6 . . ?
C009 C003 H003 119.6 . . ?
C009 C003 C004 120.86(17) . . ?
C003 C004 C002 120.50(15) . . ?
C003 C004 C005 117.72(16) . . ?
C005 C004 C002 121.78(15) . . ?
C004 C005 H005 119.3 . . ?
C008 C005 C004 121.34(16) . . ?
C008 C005 H005 119.3 . . ?
C002 C006 H006 119.7 . . ?
C00B C006 C002 120.68(16) . . ?
C00B C006 H006 119.7 . . ?
C002 C007 H007 119.5 . . ?
C00E C007 C002 120.90(16) . . ?
C00E C007 H007 119.5 . . ?
C005 C008 H008 119.5 . . ?
C005 C008 C00C 121.07(17) . . ?
C00C C008 H008 119.5 . . ?
C003 C009 H009 119.4 . . ?
C003 C009 C00C 121.20(16) . . ?
C00C C009 H009 119.4 . . ?
O001 C00A C00F 123.50(18) . . ?
O001 C00A C00I 120.23(18) . . ?
C00F C00A C00I 116.22(17) . . ?
C006 C00B H00B 119.9 . . ?
C00D C00B C006 120.30(17) . . ?
C00D C00B H00B 119.9 . . ?
C008 C00C C009 117.80(16) . . ?
C008 C00C C00G 121.08(17) . . ?
C009 C00C C00G 121.11(16) . . ?
C00B C00D H00D 120.2 . . ?
C00E C00D C00B 119.52(17) . . ?
C00E C00D H00D 120.2 . . ?
C007 C00E H00E 119.8 . . ?
C00D C00E C007 120.43(17) . . ?
C00D C00E H00E 119.8 . . ?
C00A C00F H00A 108.4 . . ?
C00A C00F H00C 108.4 . . ?
C00A C00F C00G 115.36(16) . . ?
H00A C00F H00C 107.5 . . ?
C00G C00F H00A 108.4 . . ?
C00G C00F H00C 108.4 . . ?
C00C C00G C00F 111.80(15) . . ?
C00C C00G H00G 107.4 . . ?
C00C C00G C00H 111.09(16) . . ?
C00F C00G H00G 107.4 . . ?
C00F C00G C00H 111.60(16) . . ?
C00H C00G H00G 107.4 . . ?
C00G C00H H00F 109.5 . . ?
C00G C00H H00H 109.5 . . ?
C00G C00H H00I 109.5 . . ?
H00F C00H H00H 109.5 . . ?
H00F C00H H00I 109.5 . . ?
H00H C00H H00I 109.5 . . ?
C00A C00I H00J 109.5 . . ?
C00A C00I H00K 109.5 . . ?
C00A C00I H00L 109.5 . . ?
H00J C00I H00K 109.5 . . ?
H00J C00I H00L 109.5 . . ?
H00K C00I H00L 109.5 . . ?

loop_
_geom_bond_atom_site_label_1
_geom_bond_atom_site_label_2
_geom_bond_distance
_geom_bond_site_symmetry_2
_geom_bond_publ_flag
O001 C00A 1.203(2) . ?
C002 C004 1.485(2) . ?
C002 C006 1.399(2) . ?
C002 C007 1.396(2) . ?
C003 H003 0.9500 . ?
C003 C004 1.394(2) . ?
C003 C009 1.386(2) . ?
C004 C005 1.395(2) . ?
C005 H005 0.9500 . ?
C005 C008 1.385(2) . ?
C006 H006 0.9500 . ?
C006 C00B 1.387(3) . ?
C007 H007 0.9500 . ?
C007 C00E 1.384(3) . ?
C008 H008 0.9500 . ?
C008 C00C 1.387(3) . ?
C009 H009 0.9500 . ?
C009 C00C 1.399(3) . ?
C00A C00F 1.501(3) . ?
C00A C00I 1.503(3) . ?
C00B H00B 0.9500 . ?
C00B C00D 1.387(3) . ?
C00C C00G 1.519(2) . ?
C00D H00D 0.9500 . ?
C00D C00E 1.382(3) . ?
C00E H00E 0.9500 . ?
C00F H00A 0.9900 . ?
C00F H00C 0.9900 . ?
C00F C00G 1.520(3) . ?
C00G H00G 1.0000 . ?
C00G C00H 1.523(3) . ?
C00H H00F 0.9800 . ?
C00H H00H 0.9800 . ?
C00H H00I 0.9800 . ?
C00I H00J 0.9800 . ?
C00I H00K 0.9800 . ?
C00I H00L 0.9800 . ?
